data_1521977
loop_
_publ_author_name
'Stahl, K.'
'Hanson, J.C.'

_publ_section_title
;
 Multiple cation sites in dehydrated brewsterite. An in-situ X-ray
 synchrotron powder diffraction study
;
_journal_name_full 'Microporous and Mesoporous Materials'
_journal_page_first 147
_journal_page_last 158
_journal_volume 32
_journal_year 1999
_chemical_formula_sum 'Al2 Ba0.33 H4.292 O18.146 Si6 Sr0.67'
_chemical_name_systematic '(Sr0.67 Ba0.33) (Al2 Si6 O16) (H2 O)2.146'
_space_group_IT_number 11
_symmetry_space_group_name_Hall '-P 2yb'
_symmetry_space_group_name_H-M 'P 1 21/m 1'
_cell_angle_alpha 90
_cell_angle_beta 94.686
_cell_angle_gamma 90
_cell_formula_units_Z 2
_cell_length_a 6.8311
_cell_length_b 17.1698
_cell_length_c 7.6617
_cell_volume 895.626
_citation_journal_id_ASTM MIMMFJ
_cod_data_source_file Stahl_MIMMFJ_1999_478.cif
_cod_data_source_block H4.292Al2Ba0.33O18.146Si6Sr0.67
_cod_original_cell_volume 895.6264
_cod_original_formula_sum 'H4.292 Al2 Ba0.33 O18.146 Si6 Sr0.67'
_cod_database_code 1521977

loop_
_symmetry_equiv_pos_as_xyz
x,y,z
-x,y+1/2,-z
-x,-y,-z
x,-y-1/2,z

loop_
_atom_site_label
_atom_site_type_symbol
_atom_site_fract_x
_atom_site_fract_y
_atom_site_fract_z
_atom_site_occupancy
_atom_site_U_iso_or_equiv
O1 O-2 0.381 0.1111 0.0249 1 0.0
Al3 Al+3 0.3999 0.0587 0.2094 0.25 0.0
Si1 Si+4 0.9103 0.0463 0.6549 0.75 0.0
O14 O-2 -0.0239 0.25 0.9027 0.5 0.0
Al1 Al+3 0.9103 0.0463 0.6549 0.25 0.0
Si2 Si+4 0.3245 0.0856 0.8183 0.75 0.0
O2 O-2 0.4252 0.123 0.3665 1 0.0
O12 O-2 0.8953 0.1403 0.1582 0.36 0.0
O5 O-2 0.0866 0.0911 0.7734 1 0.0
O3 O-2 0.773 0.1161 0.5744 1 0.0
Ba3 Ba+2 0.0372 0.25 0.6494 0.042 0.0
O13 O-2 0.6215 0.25 -0.007 0.366 0.0
Sr2 Sr+2 0.5448 0.25 0.0623 0.332 0.0
Ba2 Ba+2 0.5448 0.25 0.0623 0.164 0.0
O6 O-2 0.2033 0.0106 0.2318 1 0.0
O11 O-2 -0.059 0.25 0.2047 0.24 0.0
Si4 Si+4 0.5537 0.158 0.5354 0.75 0.0
Al4 Al+3 0.5537 0.158 0.5354 0.25 0.0
Si3 Si+4 0.3999 0.0587 0.2094 0.75 0.0
O8 O-2 0 0 0.5 1 0.0
Sr1 Sr+2 0.2969 0.25 0.1748 0.245 0.0
Ba1 Ba+2 0.2969 0.25 0.1748 0.121 0.0
O10 O-2 0.0132 0.25 0.4281 0.32 0.0
O9 O-2 0.5994 0.25 0.5005 1 0.0
O4 O-2 0.4435 0.1513 0.7107 1 0.0
Al2 Al+3 0.3245 0.0856 0.8183 0.25 0.0
Sr3 Sr+2 0.0372 0.25 0.6494 0.084 0.0
O7 O-2 0.4046 0.9978 0.7944 1 0.0
